data_4312173
loop_
_publ_author_name
'Leroy Cronin'
'Pamela A. McGregor'
'Simon Parsons'
'Simon Teat'
'Robert O. Gould'
'Vivienne A. White'
'Nicholas J. Long'
'Neil Robertson'

_publ_section_title
;
 Synthesis, Structure, and Complexation of a Large 28-mer Macrocycle
 Containing Two Binding Sites for Either Anions or Metal Ions
;
_journal_name_full 'Inorganic Chemistry'
_journal_page_first 8023
_journal_page_last 8029
_journal_paper_doi 10.1021/ic049190v
_journal_volume 43
_journal_year 2004
_chemical_formula_sum 'C20 H52 N12 O20'
_chemical_formula_weight 780.74
_space_group_IT_number 2
_symmetry_cell_setting triclinic
_symmetry_space_group_name_Hall '-P 1'
_symmetry_space_group_name_H-M 'P -1'
_atom_sites_solution_hydrogens 'geometric/difference map (H2O)'
_atom_sites_solution_primary direct
_atom_sites_solution_secondary difmap
_audit_creation_method SHELXL-97
_cell_angle_alpha 89.86(5)
_cell_angle_beta 83.68(5)
_cell_angle_gamma 64.05(4)
_cell_formula_units_Z 2
_cell_length_a 11.596(3)
_cell_length_b 11.803(6)
_cell_length_c 14.575(7)
_cell_measurement_temperature 150(2)
_cell_volume 1780.5(15)
_computing_structure_refinement 'SHELXL-97 (Sheldrick, 1997)'
_computing_structure_solution 'SHELXS-97 (Sheldrick, 1990)'
_diffrn_ambient_temperature 150(2)
_diffrn_measured_fraction_theta_full 0.853
_diffrn_measured_fraction_theta_max 0.853
_diffrn_measurement_device_type 'Bruker Smart, st. 9.8, Daresbury'
_diffrn_measurement_method omega
_diffrn_radiation_monochromator graphite
_diffrn_radiation_source 'fine-focus sealed tube'
_diffrn_radiation_type Synchrotron
_diffrn_radiation_wavelength 0.68840
_diffrn_reflns_av_R_equivalents 0.0584
_diffrn_reflns_av_sigmaI/netI 0.1814
_diffrn_reflns_limit_h_max 15
_diffrn_reflns_limit_h_min -16
_diffrn_reflns_limit_k_max 16
_diffrn_reflns_limit_k_min -16
_diffrn_reflns_limit_l_max 9
_diffrn_reflns_limit_l_min -20
_diffrn_reflns_number 12280
_diffrn_reflns_theta_full 29.20
_diffrn_reflns_theta_max 29.20
_diffrn_reflns_theta_min 2.47
_exptl_absorpt_coefficient_mu 0.129
_exptl_absorpt_correction_T_max 1.000
_exptl_absorpt_correction_T_min 0.254
_exptl_absorpt_correction_type Sadabs
_exptl_crystal_colour Yellow
_exptl_crystal_density_diffrn 1.456
_exptl_crystal_density_method 'not measured'
_exptl_crystal_description lath
_exptl_crystal_F_000 832
_exptl_crystal_size_max 0.40
_exptl_crystal_size_mid 0.10
_exptl_crystal_size_min 0.06
_refine_diff_density_max 0.706
_refine_diff_density_min -0.566
_refine_diff_density_rms 0.151
_refine_ls_extinction_coef 0.045(7)
_refine_ls_extinction_expression Fc^*^=kFc[1+0.001xFc^2^\l^3^/sin(2\q)]^-1/4^
_refine_ls_extinction_method SHELXL
_refine_ls_goodness_of_fit_ref 1.062
_refine_ls_hydrogen_treatment 'Riding/rotating group (H2O)'
_refine_ls_matrix_type full
_refine_ls_number_parameters 500
_refine_ls_number_reflns 9063
_refine_ls_number_restraints 29
_refine_ls_restrained_S_all 1.065
_refine_ls_R_factor_all 0.1996
_refine_ls_R_factor_gt 0.1197
_refine_ls_shift/su_max 0.104
_refine_ls_shift/su_mean 0.007
_refine_ls_structure_factor_coef Fsqd
_refine_ls_weighting_details 'calc w=1/[\s^2^(Fo^2^)+(0.1725P)^2^+6.6895P] where P=(Fo^2^+2Fc^2^)/3'
_refine_ls_weighting_scheme calc
_refine_ls_wR_factor_gt 0.3440
_refine_ls_wR_factor_ref 0.3664
_reflns_number_gt 4787
_reflns_number_total 9063
_reflns_threshold_expression >2sigma(I)
_cod_data_source_file ic049190vsi20040621_110700_2.cif
_cod_data_source_block pm110a
_cod_depositor_comments
;
The following automatic conversions were performed:
'_symmetry_cell_setting' value 'Triclinic' changed to 'triclinic'
according to '/home/saulius/struct/CIF-dictionaries/cif_core.dic'
dictionary named 'cif_core.dic' version 2.4.1 from 2010-06-29.

Automatic conversion script
Id: cif_fix_enum 1527 2010-12-29 10:47:43Z saulius 

The following automatic conversions were performed:

data name '_atom_site_symetry_multiplicity' was replaced with
'_atom_site_symmetry_multiplicity' as specified in the replacement
file 'data/replacement-values/replacement_tags.lst'.

Automatic conversion script
Id: cif_correct_tags 9268 2022-04-12 08:56:07Z antanas 
;
_cod_original_cell_volume 1780.5(13)
_cod_database_code 4312173

loop_
_symmetry_equiv_pos_as_xyz
'x, y, z'
'-x, -y, -z'

loop_
_atom_site_label
_atom_site_type_symbol
_atom_site_fract_x
_atom_site_fract_y
_atom_site_fract_z
_atom_site_U_iso_or_equiv
_atom_site_adp_type
_atom_site_occupancy
_atom_site_symmetry_multiplicity
_atom_site_calc_flag
_atom_site_refinement_flags
_atom_site_disorder_assembly
_atom_site_disorder_group
O1A O 1.2195(4) -0.1969(4) 0.1080(3) 0.0228(10) Uani 1 1 d . . .
C1A C 1.1048(6) -0.1222(5) 0.1110(4) 0.0157(11) Uani 1 1 d . . .
O2A O 0.9494(4) 0.0943(4) 0.0963(3) 0.0202(9) Uani 1 1 d . . .
C2A C 1.0630(5) 0.0202(5) 0.1027(4) 0.0148(11) Uani 1 1 d . . .
N3A N 1.1596(5) 0.0517(5) 0.1013(3) 0.0153(10) Uani 1 1 d . . .
H3A H 1.2385 -0.0085 0.1016 0.018 Uiso 1 1 calc R . .
C4A C 1.1402(6) 0.1826(5) 0.0992(4) 0.0161(11) Uani 1 1 d . . .
H4A1 H 1.0806 0.2267 0.0534 0.019 Uiso 1 1 calc R . .
H4A2 H 1.2239 0.1843 0.0794 0.019 Uiso 1 1 calc R . .
C5A C 1.0852(6) 0.2510(5) 0.1926(4) 0.0189(12) Uani 1 1 d . . .
H5A1 H 1.0031 0.2465 0.2130 0.023 Uiso 1 1 calc R . .
H5A2 H 1.0654 0.3411 0.1867 0.023 Uiso 1 1 calc R . .
C6A C 1.1762(6) 0.1971(6) 0.2660(4) 0.0174(12) Uani 1 1 d . . .
H6A1 H 1.2147 0.1038 0.2621 0.021 Uiso 1 1 calc R . .
H6A2 H 1.2469 0.2231 0.2568 0.021 Uiso 1 1 calc R . .
N7A N 1.0980(5) 0.2474(5) 0.3580(3) 0.0189(10) Uani 1 1 d . . .
H7A1 H 1.0527 0.3335 0.3557 0.023 Uiso 1 1 calc R . .
H7A2 H 1.0385 0.2153 0.3666 0.023 Uiso 1 1 calc R . .
C8A C 1.1695(6) 0.2207(6) 0.4407(4) 0.0198(12) Uani 1 1 d . . .
H8A1 H 1.2298 0.2599 0.4364 0.024 Uiso 1 1 calc R . .
H8A2 H 1.2197 0.1287 0.4457 0.024 Uiso 1 1 calc R . .
C9A C 1.0685(6) 0.2766(6) 0.5231(4) 0.0201(12) Uani 1 1 d . . .
H9A1 H 1.0213 0.3689 0.5177 0.024 Uiso 1 1 calc R . .
H9A2 H 1.0055 0.2409 0.5235 0.024 Uiso 1 1 calc R . .
N10A N 1.1258(5) 0.2512(4) 0.6119(3) 0.0154(10) Uani 1 1 d . . .
H10A H 1.1848 0.1679 0.6113 0.018 Uiso 1 1 calc R . .
H10B H 1.1687 0.3000 0.6182 0.018 Uiso 1 1 calc R . .
C11A C 1.0239(6) 0.2800(6) 0.6919(4) 0.0208(12) Uani 1 1 d . . .
H11A H 0.9910 0.2154 0.6927 0.025 Uiso 1 1 calc R . .
H11B H 0.9509 0.3631 0.6851 0.025 Uiso 1 1 calc R . .
C12A C 1.0769(6) 0.2818(6) 0.7821(4) 0.0192(12) Uani 1 1 d . . .
H12A H 1.0884 0.3596 0.7886 0.023 Uiso 1 1 calc R . .
H12B H 1.1624 0.2085 0.7819 0.023 Uiso 1 1 calc R . .
C13A C 0.9845(6) 0.2769(6) 0.8639(4) 0.0212(13) Uani 1 1 d . . .
H13A H 1.0037 0.3063 0.9212 0.025 Uiso 1 1 calc R . .
H13B H 0.8946 0.3347 0.8543 0.025 Uiso 1 1 calc R . .
N14A N 0.9954(5) 0.1507(5) 0.8745(3) 0.0159(10) Uani 1 1 d . . .
H14A H 1.0736 0.0882 0.8712 0.019 Uiso 1 1 calc R . .
O1B O 0.4142(4) 1.0037(4) 0.1206(3) 0.0293(11) Uani 1 1 d . . .
C1B C 0.5320(6) 0.9427(5) 0.1117(4) 0.0158(11) Uani 1 1 d . . .
O2B O 0.7380(4) 0.9456(4) 0.1069(3) 0.0206(9) Uani 1 1 d . . .
C2B C 0.6200(6) 1.0086(5) 0.1181(4) 0.0156(11) Uani 1 1 d . . .
N3B N 0.5589(5) 1.1335(5) 0.1346(3) 0.0180(10) Uani 1 1 d . . .
H3B H 0.4739 1.1719 0.1424 0.022 Uiso 1 1 calc R . .
C4B C 0.6316(6) 1.2067(6) 0.1397(4) 0.0195(12) Uani 1 1 d . . .
H4B1 H 0.5733 1.2970 0.1347 0.023 Uiso 1 1 calc R . .
H4B2 H 0.7006 1.1805 0.0867 0.023 Uiso 1 1 calc R . .
C5B C 0.6933(6) 1.1899(6) 0.2306(4) 0.0190(12) Uani 1 1 d . . .
H5B1 H 0.7309 1.0995 0.2445 0.023 Uiso 1 1 calc R . .
H5B2 H 0.7645 1.2152 0.2219 0.023 Uiso 1 1 calc R . .
C6B C 0.5976(6) 1.2667(5) 0.3125(4) 0.0181(12) Uani 1 1 d . . .
H6B1 H 0.5758 1.3573 0.3069 0.022 Uiso 1 1 calc R . .
H6B2 H 0.5170 1.2566 0.3139 0.022 Uiso 1 1 calc R . .
N7B N 0.6574(5) 1.2213(5) 0.3990(3) 0.0173(10) Uani 1 1 d . . .
H7B1 H 0.6679 1.1401 0.4065 0.021 Uiso 1 1 calc R . .
H7B2 H 0.7383 1.2190 0.3924 0.021 Uiso 1 1 calc R . .
C8B C 0.5827(6) 1.2990(6) 0.4836(4) 0.0198(12) Uani 1 1 d . . .
H8B1 H 0.4903 1.3189 0.4842 0.024 Uiso 1 1 calc R . .
H8B2 H 0.5900 1.3795 0.4839 0.024 Uiso 1 1 calc R . .
C9B C 0.6323(6) 1.2295(6) 0.5691(4) 0.0204(12) Uani 1 1 d . . .
H9B1 H 0.6263 1.1484 0.5688 0.025 Uiso 1 1 calc R . .
H9B2 H 0.7241 1.2113 0.5697 0.025 Uiso 1 1 calc R . .
N10B N 0.5529(5) 1.3099(5) 0.6527(3) 0.0153(10) Uani 1 1 d . . .
H10C H 0.4673 1.3447 0.6431 0.018 Uiso 1 1 calc R . .
H10D H 0.5750 1.3751 0.6595 0.018 Uiso 1 1 calc R . .
C11B C 0.5677(6) 1.2416(6) 0.7411(4) 0.0176(12) Uani 1 1 d . . .
H11C H 0.6567 1.2130 0.7569 0.021 Uiso 1 1 calc R . .
H11D H 0.5518 1.1665 0.7334 0.021 Uiso 1 1 calc R . .
C12B C 0.4718(6) 1.3302(6) 0.8172(4) 0.0186(12) Uani 1 1 d . . .
H12C H 0.3850 1.3683 0.7963 0.022 Uiso 1 1 calc R . .
H12D H 0.4956 1.3993 0.8294 0.022 Uiso 1 1 calc R . .
C13B C 0.4661(6) 1.2650(6) 0.9067(4) 0.0197(12) Uani 1 1 d . . .
H13C H 0.5550 1.2152 0.9225 0.024 Uiso 1 1 calc R . .
H13D H 0.4175 1.3295 0.9574 0.024 Uiso 1 1 calc R . .
N14B N 0.4041(5) 1.1814(5) 0.8992(3) 0.0172(10) Uani 1 1 d . . .
H14B H 0.3193 1.2158 0.9020 0.021 Uiso 1 1 calc R . .
N1L N 0.9762(5) 0.0307(6) 0.3854(4) 0.0277(12) Uani 1 1 d . . .
O1L O 1.0885(5) -0.0273(5) 0.3505(4) 0.0458(15) Uani 1 1 d . . .
O2L O 0.9106(5) -0.0208(5) 0.4204(4) 0.0391(13) Uani 1 1 d . . .
O3L O 0.9230(4) 0.1511(4) 0.3873(4) 0.0302(11) Uani 1 1 d . . .
N1M N 0.7881(6) 0.5112(5) 0.3688(4) 0.0259(12) Uani 1 1 d . . .
O1M O 0.7596(6) 0.4238(5) 0.3591(4) 0.0459(15) Uani 1 1 d . . .
O2M O 0.9029(5) 0.4927(5) 0.3710(4) 0.0380(13) Uani 1 1 d . . .
O3M O 0.7041(5) 0.6232(4) 0.3767(4) 0.0319(11) Uani 1 1 d . . .
N1N N 0.2881(5) 0.4966(5) 0.3402(4) 0.0271(12) Uani 1 1 d . . .
O1N O 0.2939(7) 0.5188(6) 0.4215(4) 0.0541(17) Uani 1 1 d . . .
O2N O 0.3389(5) 0.5374(5) 0.2779(4) 0.0384(13) Uani 1 1 d . . .
O3N O 0.2325(5) 0.4307(5) 0.3199(4) 0.0336(12) Uani 1 1 d . . .
N1O N 0.5660(6) 0.9832(6) 0.3807(5) 0.0411(16) Uani 1 1 d D . .
O1O O 0.5888(18) 0.8911(15) 0.3285(11) 0.071(6) Uani 0.50 1 d PD A 1
O2O O 0.4616(15) 1.0741(17) 0.4006(15) 0.085(9) Uani 0.50 1 d PD A 1
O3O O 0.6666(5) 0.9874(4) 0.4016(4) 0.0379(13) Uani 1 1 d D A .
O1O' O 0.562(2) 0.8808(13) 0.393(2) 0.140(14) Uani 0.50 1 d PD A 2
O2O' O 0.4712(12) 1.0759(17) 0.3633(15) 0.070(7) Uani 0.50 1 d PD A 2
O1W O 0.8070(6) 0.3725(5) 0.0934(4) 0.0376(12) Uani 1 1 d G . .
H1W1 H 0.8589 0.2948 0.0943 0.056 Uiso 1 1 d G . .
H1W2 H 0.7496 0.3860 0.1391 0.056 Uiso 1 1 d G . .
O2W O 0.7026(5) 0.6232(5) -0.1243(3) 0.0309(11) Uani 1 1 d G . .
H2W1 H 0.7178 0.5906 -0.1788 0.046 Uiso 1 1 d G . .
H2W2 H 0.6769 0.5776 -0.0910 0.046 Uiso 1 1 d G . .
O3W O 1.3708(5) -0.4475(4) 0.0360(4) 0.0294(11) Uani 1 1 d G . .
H3W1 H 1.3218 -0.4132 -0.0053 0.044 Uiso 1 1 d G . .
H3W2 H 1.3426 -0.3930 0.0811 0.044 Uiso 1 1 d G . .
O4W O 0.8631(5) 0.5649(5) 0.0216(4) 0.0371(12) Uani 1 1 d G . .
H4W1 H 0.8124 0.5925 -0.0197 0.056 Uiso 1 1 d G . .
H4W2 H 0.8363 0.5188 0.0534 0.056 Uiso 1 1 d G . .

loop_
_atom_site_aniso_label
_atom_site_aniso_U_11
_atom_site_aniso_U_22
_atom_site_aniso_U_33
_atom_site_aniso_U_23
_atom_site_aniso_U_13
_atom_site_aniso_U_12
O1A 0.014(2) 0.022(2) 0.031(2) -0.0018(18) -0.0049(18) -0.0062(18)
C1A 0.020(3) 0.019(3) 0.009(3) -0.003(2) 0.000(2) -0.010(2)
O2A 0.014(2) 0.021(2) 0.024(2) 0.0001(17) 0.0011(17) -0.0067(18)
C2A 0.014(3) 0.019(3) 0.008(2) 0.000(2) -0.001(2) -0.005(2)
N3A 0.015(2) 0.018(2) 0.011(2) -0.0039(18) 0.0005(18) -0.006(2)
C4A 0.018(3) 0.019(3) 0.011(3) 0.003(2) -0.002(2) -0.007(2)
C5A 0.021(3) 0.016(3) 0.016(3) -0.002(2) -0.001(2) -0.004(2)
C6A 0.014(3) 0.024(3) 0.013(3) -0.007(2) 0.003(2) -0.008(2)
N7A 0.018(3) 0.018(2) 0.018(3) 0.0017(19) -0.003(2) -0.005(2)
C8A 0.020(3) 0.023(3) 0.015(3) 0.002(2) -0.003(2) -0.008(3)
C9A 0.024(3) 0.024(3) 0.009(3) 0.002(2) -0.008(2) -0.005(3)
N10A 0.020(3) 0.017(2) 0.006(2) -0.0021(17) 0.0012(18) -0.007(2)
C11A 0.021(3) 0.024(3) 0.013(3) -0.001(2) -0.001(2) -0.006(3)
C12A 0.027(3) 0.021(3) 0.013(3) 0.003(2) -0.006(2) -0.013(3)
C13A 0.020(3) 0.022(3) 0.022(3) -0.002(2) -0.001(2) -0.011(3)
N14A 0.010(2) 0.017(2) 0.019(2) -0.0006(19) 0.0008(19) -0.0051(19)
O1B 0.018(2) 0.031(3) 0.039(3) -0.004(2) -0.002(2) -0.011(2)
C1B 0.016(3) 0.020(3) 0.012(3) 0.000(2) -0.002(2) -0.008(2)
O2B 0.010(2) 0.023(2) 0.026(2) 0.0003(18) -0.0021(17) -0.0046(17)
C2B 0.016(3) 0.019(3) 0.012(3) -0.002(2) 0.003(2) -0.009(2)
N3B 0.013(2) 0.019(2) 0.019(3) -0.0049(19) 0.0029(19) -0.005(2)
C4B 0.021(3) 0.023(3) 0.015(3) 0.000(2) -0.006(2) -0.009(3)
C5B 0.015(3) 0.030(3) 0.012(3) -0.004(2) 0.001(2) -0.011(3)
C6B 0.016(3) 0.017(3) 0.016(3) -0.002(2) -0.005(2) -0.002(2)
N7B 0.014(2) 0.019(2) 0.017(2) 0.0008(19) -0.0011(19) -0.006(2)
C8B 0.019(3) 0.023(3) 0.012(3) -0.001(2) 0.000(2) -0.005(2)
C9B 0.025(3) 0.017(3) 0.012(3) 0.001(2) -0.003(2) -0.003(2)
N10B 0.013(2) 0.022(2) 0.011(2) -0.0009(18) -0.0002(18) -0.008(2)
C11B 0.016(3) 0.021(3) 0.013(3) 0.003(2) -0.002(2) -0.006(2)
C12B 0.024(3) 0.021(3) 0.013(3) 0.002(2) -0.002(2) -0.012(3)
C13B 0.020(3) 0.027(3) 0.012(3) -0.001(2) 0.001(2) -0.011(3)
N14B 0.012(2) 0.021(2) 0.016(2) 0.0006(19) -0.0003(19) -0.006(2)
N1L 0.018(3) 0.034(3) 0.028(3) 0.005(2) -0.005(2) -0.009(3)
O1L 0.021(3) 0.045(3) 0.060(4) -0.003(3) 0.001(3) -0.006(2)
O2L 0.035(3) 0.033(3) 0.055(4) 0.005(2) -0.001(3) -0.021(2)
O3L 0.014(2) 0.030(3) 0.048(3) 0.007(2) -0.003(2) -0.011(2)
N1M 0.028(3) 0.019(3) 0.030(3) 0.003(2) -0.007(2) -0.009(2)
O1M 0.064(4) 0.038(3) 0.051(4) -0.004(3) -0.003(3) -0.038(3)
O2M 0.021(3) 0.024(2) 0.062(4) 0.000(2) -0.008(2) -0.002(2)
O3M 0.020(2) 0.028(3) 0.045(3) 0.003(2) -0.009(2) -0.007(2)
N1N 0.022(3) 0.017(3) 0.039(3) 0.001(2) -0.012(2) -0.005(2)
O1N 0.069(4) 0.066(4) 0.032(3) -0.005(3) -0.018(3) -0.031(4)
O2N 0.045(3) 0.038(3) 0.042(3) -0.003(2) 0.004(3) -0.030(3)
O3N 0.031(3) 0.029(3) 0.044(3) -0.001(2) 0.000(2) -0.018(2)
N1O 0.023(3) 0.038(4) 0.061(5) 0.008(3) -0.011(3) -0.011(3)
O1O 0.085(13) 0.062(10) 0.094(13) 0.003(9) -0.051(11) -0.050(10)
O2O 0.028(9) 0.072(12) 0.12(2) 0.073(13) 0.013(10) 0.001(8)
O3O 0.025(3) 0.023(2) 0.066(4) 0.002(2) -0.016(3) -0.009(2)
O1O' 0.068(13) 0.028(9) 0.33(4) 0.001(16) -0.04(2) -0.024(9)
O2O' 0.004(6) 0.093(13) 0.095(15) 0.081(11) -0.010(7) -0.006(7)
O1W 0.042(3) 0.033(3) 0.039(3) 0.001(2) -0.004(2) -0.018(3)
O2W 0.039(3) 0.036(3) 0.025(2) 0.000(2) -0.004(2) -0.024(2)
O3W 0.024(3) 0.023(2) 0.038(3) -0.006(2) 0.000(2) -0.007(2)
O4W 0.035(3) 0.034(3) 0.046(3) 0.004(2) -0.013(3) -0.017(2)

loop_
_atom_type_symbol
_atom_type_description
_atom_type_scat_dispersion_real
_atom_type_scat_dispersion_imag
_atom_type_scat_source
C C 0.0033 0.0016 'International Tables Vol C Tables 4.2.6.8 and 6.1.1.4'
H H 0.0000 0.0000 'International Tables Vol C Tables 4.2.6.8 and 6.1.1.4'
N N 0.0061 0.0033 'International Tables Vol C Tables 4.2.6.8 and 6.1.1.4'
O O 0.0106 0.0060 'International Tables Vol C Tables 4.2.6.8 and 6.1.1.4'

loop_
_geom_angle_atom_site_label_1
_geom_angle_atom_site_label_2
_geom_angle_atom_site_label_3
_geom_angle
_geom_angle_site_symmetry_1
_geom_angle_site_symmetry_3
_geom_angle_publ_flag
O1A C1A N14A 126.0(5) . 2_756 ?
O1A C1A C2A 120.9(5) . . ?
N14A C1A C2A 113.0(5) 2_756 . ?
O2A C2A N3A 125.2(5) . . ?
O2A C2A C1A 121.2(5) . . ?
N3A C2A C1A 113.6(5) . . ?
C2A N3A C4A 122.5(5) . . ?
N3A C4A C5A 111.6(5) . . ?
C4A C5A C6A 113.1(5) . . ?
N7A C6A C5A 107.2(5) . . ?
C8A N7A C6A 117.2(5) . . ?
N7A C8A C9A 106.2(5) . . ?
N10A C9A C8A 112.2(5) . . ?
C11A N10A C9A 110.9(5) . . ?
N10A C11A C12A 110.8(5) . . ?
C11A C12A C13A 110.3(5) . . ?
N14A C13A C12A 111.9(5) . . ?
C1A N14A C13A 124.8(5) 2_756 . ?
O1B C1B N14B 125.7(5) . 2_676 ?
O1B C1B C2B 120.7(5) . . ?
N14B C1B C2B 113.5(5) 2_676 . ?
O2B C2B N3B 125.0(5) . . ?
O2B C2B C1B 119.5(5) . . ?
N3B C2B C1B 115.5(5) . . ?
C2B N3B C4B 120.6(5) . . ?
N3B C4B C5B 112.5(5) . . ?
C6B C5B C4B 113.1(5) . . ?
N7B C6B C5B 108.6(5) . . ?
C8B N7B C6B 114.6(5) . . ?
N7B C8B C9B 110.5(5) . . ?
N10B C9B C8B 108.9(5) . . ?
C9B N10B C11B 114.6(5) . . ?
N10B C11B C12B 108.8(5) . . ?
C11B C12B C13B 112.9(5) . . ?
N14B C13B C12B 111.8(5) . . ?
C1B N14B C13B 123.8(5) 2_676 . ?
O1L N1L O2L 123.6(6) . . ?
O1L N1L O3L 119.1(6) . . ?
O2L N1L O3L 117.3(6) . . ?
O1M N1M O3M 121.5(6) . . ?
O1M N1M O2M 121.8(6) . . ?
O3M N1M O2M 116.7(5) . . ?
O1N N1N O2N 119.8(6) . . ?
O1N N1N O3N 120.4(6) . . ?
O2N N1N O3N 119.8(6) . . ?
O2O' N1O O2O 25.8(14) . . ?
O2O' N1O O1O' 120.9(14) . . ?
O2O N1O O1O' 113.2(16) . . ?
O2O' N1O O1O 111.5(17) . . ?
O2O N1O O1O 126.5(15) . . ?
O1O' N1O O1O 46.4(15) . . ?
O2O' N1O O3O 123.2(12) . . ?
O2O N1O O3O 119.3(14) . . ?
O1O' N1O O3O 115.0(11) . . ?
O1O N1O O3O 113.2(10) . . ?

loop_
_geom_bond_atom_site_label_1
_geom_bond_atom_site_label_2
_geom_bond_distance
_geom_bond_site_symmetry_2
_geom_bond_publ_flag
O1A C1A 1.229(7) . ?
C1A N14A 1.340(7) 2_756 ?
C1A C2A 1.541(8) . ?
O2A C2A 1.235(7) . ?
C2A N3A 1.324(7) . ?
N3A C4A 1.461(7) . ?
C4A C5A 1.508(8) . ?
C5A C6A 1.523(8) . ?
C6A N7A 1.496(7) . ?
N7A C8A 1.494(8) . ?
C8A C9A 1.506(9) . ?
C9A N10A 1.490(7) . ?
N10A C11A 1.488(7) . ?
C11A C12A 1.516(8) . ?
C12A C13A 1.531(9) . ?
C13A N14A 1.447(8) . ?
N14A C1A 1.340(7) 2_756 ?
O1B C1B 1.226(7) . ?
C1B N14B 1.321(8) 2_676 ?
C1B C2B 1.539(8) . ?
O2B C2B 1.230(7) . ?
C2B N3B 1.336(7) . ?
N3B C4B 1.453(7) . ?
C4B C5B 1.546(8) . ?
C5B C6B 1.520(8) . ?
C6B N7B 1.492(7) . ?
N7B C8B 1.479(8) . ?
C8B C9B 1.515(8) . ?
C9B N10B 1.492(7) . ?
N10B C11B 1.504(7) . ?
C11B C12B 1.509(8) . ?
C12B C13B 1.523(8) . ?
C13B N14B 1.463(7) . ?
N14B C1B 1.321(8) 2_676 ?
N1L O1L 1.224(8) . ?
N1L O2L 1.235(7) . ?
N1L O3L 1.276(7) . ?
N1M O1M 1.226(7) . ?
N1M O3M 1.249(7) . ?
N1M O2M 1.254(7) . ?
N1N O1N 1.230(8) . ?
N1N O2N 1.238(8) . ?
N1N O3N 1.260(7) . ?
N1O O2O' 1.215(11) . ?
N1O O2O 1.220(12) . ?
N1O O1O' 1.241(12) . ?
N1O O1O 1.241(12) . ?
N1O O3O 1.259(7) . ?
